data_7131075
loop_
_publ_author_name
'Sun, Yu-Ling'
'Wang, Zhen'
'Ma, Hui'
'Zhang, Qing-Pu'
'Yang, Bin-Bin'
'Meng, Xianggao'
'Zhang, Yaohua'
'Zhang, Chun'

_publ_section_title
;
 Chiral emissive porous organic cages.
;
_journal_issue 3
_journal_name_full 'Chemical communications (Cambridge, England)'
_journal_page_first 302
_journal_page_last 305
_journal_paper_doi 10.1039/d2cc05283k
_journal_volume 59
_journal_year 2023
_chemical_absolute_configuration syn
_chemical_formula_moiety '0.5(C2 H4 Cl4), 0.667(C126 H120 N12)'
_chemical_formula_sum 'C85 H82 Cl2 N8'
_chemical_formula_weight 1286.48
_space_group_crystal_system cubic
_space_group_IT_number 195
_space_group_name_Hall 'P 2 2 3'
_space_group_name_H-M_alt 'P 2 3'
_atom_sites_solution_hydrogens geom
_audit_creation_date 2021-04-13
_audit_creation_method
;
Olex2 1.3
(compiled 2020.11.12 svn.r5f609507 for OlexSys, GUI svn.r6272)
;
_audit_update_record
;
2021-04-13 deposited with the CCDC.	2022-12-06 downloaded from the CCDC.
;
_cell_angle_alpha 90
_cell_angle_beta 90
_cell_angle_gamma 90
_cell_formula_units_Z 6
_cell_length_a 24.96801(9)
_cell_length_b 24.96801(9)
_cell_length_c 24.96801(9)
_cell_measurement_reflns_used 72553
_cell_measurement_temperature 100.00(10)
_cell_measurement_theta_max 69.4810
_cell_measurement_theta_min 2.4950
_cell_volume 15565.10(10)
_computing_molecular_graphics 'Olex2 1.3 (Dolomanov et al., 2009)'
_computing_publication_material 'Olex2 1.3 (Dolomanov et al., 2009)'
_computing_structure_refinement 'SHELXL 2018/3 (Sheldrick, 2015)'
_diffrn_ambient_temperature 100.00(10)
_diffrn_measured_fraction_theta_full 1.000
_diffrn_measured_fraction_theta_max 0.996
_diffrn_measurement_device_type 'Rigaku Oxford Diffraction'
_diffrn_radiation_type CuK\a
_diffrn_radiation_wavelength 1.54184
_diffrn_reflns_av_R_equivalents 0.0400
_diffrn_reflns_av_unetI/netI 0.0167
_diffrn_reflns_Laue_measured_fraction_full 1.000
_diffrn_reflns_Laue_measured_fraction_max 0.996
_diffrn_reflns_limit_h_max 31
_diffrn_reflns_limit_h_min -31
_diffrn_reflns_limit_k_max 30
_diffrn_reflns_limit_k_min -31
_diffrn_reflns_limit_l_max 30
_diffrn_reflns_limit_l_min -30
_diffrn_reflns_number 106403
_diffrn_reflns_point_group_measured_fraction_full 1.000
_diffrn_reflns_point_group_measured_fraction_max 0.994
_diffrn_reflns_theta_full 67.684
_diffrn_reflns_theta_max 73.975
_diffrn_reflns_theta_min 2.503
_exptl_absorpt_coefficient_mu 0.831
_exptl_absorpt_correction_T_max 1.00000
_exptl_absorpt_correction_T_min 0.47302
_exptl_absorpt_correction_type multi-scan
_exptl_absorpt_process_details
'CrysAlisPro 1.171.39.28b (Rigaku Oxford Diffraction, 2015) Empirical absorption correction using spherical harmonics, implemented in SCALE3 ABSPACK scaling algorithm.'
_exptl_crystal_colour 'clear colourless'
_exptl_crystal_colour_lustre clear
_exptl_crystal_colour_primary colourless
_exptl_crystal_density_diffrn 0.823
_exptl_crystal_description block
_exptl_crystal_F_000 4092
_exptl_crystal_size_max 0.5
_exptl_crystal_size_mid 0.45
_exptl_crystal_size_min 0.4
_refine_diff_density_max 0.202
_refine_diff_density_min -0.435
_refine_diff_density_rms 0.045
_refine_ls_abs_structure_details
;
 Flack x determined using 4072 quotients [(I+)-(I-)]/[(I+)+(I-)]
 (Parsons, Flack and Wagner, Acta Cryst. B69 (2013) 249-259).
;
_refine_ls_abs_structure_Flack 0.085(6)
_refine_ls_extinction_method none
_refine_ls_goodness_of_fit_ref 1.068
_refine_ls_hydrogen_treatment constr
_refine_ls_matrix_type full
_refine_ls_number_parameters 438
_refine_ls_number_reflns 10506
_refine_ls_number_restraints 295
_refine_ls_restrained_S_all 1.053
_refine_ls_R_factor_all 0.0510
_refine_ls_R_factor_gt 0.0475
_refine_ls_shift/su_max 0.000
_refine_ls_shift/su_mean 0.000
_refine_ls_structure_factor_coef Fsqd
_refine_ls_weighting_details 'w=1/[\s^2^(Fo^2^)+(0.1254P)^2^+0.1868P] where P=(Fo^2^+2Fc^2^)/3'
_refine_ls_weighting_scheme calc
_refine_ls_wR_factor_gt 0.1561
_refine_ls_wR_factor_ref 0.1608
_reflns_Friedel_coverage 0.861
_reflns_Friedel_fraction_full 1.000
_reflns_Friedel_fraction_max 0.991
_reflns_number_gt 9560
_reflns_number_total 10506
_reflns_threshold_expression 'I > 2\s(I)'
_cod_data_source_file d2cc05283k2.cif
_cod_data_source_block tpe_s
_cod_depositor_comments 'Adding full bibliography for 7131074--7131075.cif.'
_cod_original_cell_volume 15565.10(17)
_cod_database_code 7131075
_shelx_shelxl_version_number 2018/3
_shelx_space_group_comment
;
The symmetry employed for this shelxl refinement is uniquely defined
by the following loop, which should always be used as a source of
symmetry information in preference to the above space-group names.
They are only intended as comments.
;
_shelx_estimated_absorpt_t_max 0.732
_shelx_estimated_absorpt_t_min 0.681
_olex2_refinement_description
;
1. Restrained distances
 Cl2-C43 \\sim Cl1-C43
 with sigma of 0.02
2. Uiso/Uaniso restraints and constraints
All non-hydrogen atoms have similar U: within 1.7A with sigma of 0.04 and sigma
for terminal atoms of 0.08 within 1.7A
3. Others
 Fixed Sof: Cl2(0.5) C43(0.5) H43A(0.5) H43B(0.5)
4.a Ternary CH refined with riding coordinates:
 C31(H31), C36(H36), C37(H37), C38(H38)
4.b Secondary CH2 refined with riding coordinates:
 C43(H43A,H43B), C32(H32A,H32B), C33(H33A,H33B), C34(H34A,H34B), C35(H35A,
 H35B), C39(H39A,H39B), C40(H40A,H40B), C41(H41A,H41B), C42(H42A,H42B)
4.c Aromatic/amide H refined with riding coordinates:
 C4(H4), C5(H5), C7(H7), C8(H8), C10(H10), C11(H11), C13(H13), C14(H14),
 C16(H16), C17(H17), C19(H19), C20(H20), C22(H22), C23(H23), C25(H25), C26(H26),
  C27(H27), C28(H28), C29(H29), C30(H30)
;
_smtbx_masks_void_probe_radius 1.2
_smtbx_masks_void_truncation_radius 1.2
_olex2_submission_special_instructions 'No special instructions were received'

loop_
_space_group_symop_operation_xyz
'x, y, z'
'z, x, y'
'y, z, x'
'-y, -z, x'
'z, -x, -y'
'-y, z, -x'
'-z, -x, y'
'-z, x, -y'
'y, -z, -x'
'-x, -y, z'
'x, -y, -z'
'-x, y, -z'

loop_
_atom_site_label
_atom_site_type_symbol
_atom_site_fract_x
_atom_site_fract_y
_atom_site_fract_z
_atom_site_U_iso_or_equiv
_atom_site_adp_type
_atom_site_occupancy
_atom_site_site_symmetry_order
_atom_site_calc_flag
_atom_site_refinement_flags_posn
_atom_site_refinement_flags_adp
_atom_site_refinement_flags_occupancy
_atom_site_disorder_assembly
_atom_site_disorder_group
Cl1 Cl -0.77164(8) 0.000000 -0.500000 0.1344(8) Uani 1 2 d DS T P . .
Cl2 Cl -0.88005(12) 0.03931(10) -0.49281(11) 0.1101(7) Uani 0.5 1 d D . P A -1
C43 C -0.8397(3) -0.0173(3) -0.4989(4) 0.084(2) Uani 0.5 1 d D . P A -1
H43A H -0.848984 -0.036579 -0.532281 0.101 Uiso 0.5 1 calc R U P A -1
H43B H -0.846613 -0.041722 -0.468369 0.101 Uiso 0.5 1 calc R U P A -1
N1 N -1.10995(8) -0.28955(9) -0.23485(9) 0.0559(5) Uani 1 1 d . U . . .
N2 N -1.07404(9) -0.35878(10) -0.14832(10) 0.0618(5) Uani 1 1 d . U . . .
N3 N -0.91443(7) -0.48083(7) -0.40201(7) 0.0450(4) Uani 1 1 d . U . . .
N4 N -0.68336(8) -0.13686(8) -0.54038(8) 0.0501(4) Uani 1 1 d . U . . .
C1 C -0.87104(10) -0.22224(10) -0.37604(11) 0.0543(6) Uani 1 1 d . U . . .
C2 C -0.90011(11) -0.18555(11) -0.34946(11) 0.0578(6) Uani 1 1 d . U . . .
C3 C -0.94992(11) -0.19888(10) -0.31915(12) 0.0586(6) Uani 1 1 d . U . . .
C4 C -0.95929(15) -0.17655(14) -0.26845(14) 0.0789(9) Uani 1 1 d . U . . .
H4 H -0.935304 -0.150218 -0.255066 0.095 Uiso 1 1 calc R U . . .
C5 C -1.00208(17) -0.19172(14) -0.23781(16) 0.0872(11) Uani 1 1 d . U . . .
H5 H -1.006794 -0.176650 -0.203193 0.105 Uiso 1 1 calc R U . . .
C6 C -1.03867(12) -0.22894(11) -0.25689(12) 0.0613(6) Uani 1 1 d . U . . .
C7 C -1.03159(10) -0.24948(11) -0.30812(12) 0.0564(6) Uani 1 1 d . U . . .
H7 H -1.056736 -0.274476 -0.321923 0.068 Uiso 1 1 calc R U . . .
C8 C -0.98860(10) -0.23412(10) -0.33927(11) 0.0539(5) Uani 1 1 d . U . . .
H8 H -0.985227 -0.247586 -0.374697 0.065 Uiso 1 1 calc R U . . .
C9 C -0.88213(9) -0.28117(10) -0.37283(10) 0.0490(5) Uani 1 1 d . U . . .
C10 C -0.88701(10) -0.30732(10) -0.32360(11) 0.0528(5) Uani 1 1 d . U . . .
H10 H -0.881358 -0.288060 -0.291277 0.063 Uiso 1 1 calc R U . . .
C11 C -0.90012(10) -0.36146(9) -0.32171(9) 0.0498(5) Uani 1 1 d . U . . .
H11 H -0.904869 -0.378420 -0.287984 0.060 Uiso 1 1 calc R U . . .
C12 C -0.90637(9) -0.39101(9) -0.36831(9) 0.0458(4) Uani 1 1 d . U . . .
C13 C -0.89890(9) -0.36544(10) -0.41769(10) 0.0504(5) Uani 1 1 d . U . . .
H13 H -0.901869 -0.385382 -0.449956 0.060 Uiso 1 1 calc R U . . .
C14 C -0.88727(10) -0.31153(10) -0.41973(10) 0.0525(5) Uani 1 1 d . U . . .
H14 H -0.882662 -0.294663 -0.453521 0.063 Uiso 1 1 calc R U . . .
C15 C -0.82326(10) -0.20906(10) -0.41070(12) 0.0557(6) Uani 1 1 d . U . . .
C16 C -0.77744(11) -0.23975(11) -0.40612(15) 0.0686(8) Uani 1 1 d . U . . .
H16 H -0.776241 -0.268514 -0.381242 0.082 Uiso 1 1 calc R U . . .
C17 C -0.73313(11) -0.22859(12) -0.43782(14) 0.0665(7) Uani 1 1 d . U . . .
H17 H -0.701858 -0.249995 -0.434368 0.080 Uiso 1 1 calc R U . . .
C18 C -0.73362(10) -0.18684(10) -0.47442(12) 0.0558(6) Uani 1 1 d . U . . .
C19 C -0.77993(10) -0.15532(10) -0.47901(11) 0.0527(5) Uani 1 1 d . U . . .
H19 H -0.780716 -0.125959 -0.503201 0.063 Uiso 1 1 calc R U . . .
C20 C -0.82473(10) -0.16720(10) -0.44800(10) 0.0517(5) Uani 1 1 d . U . . .
H20 H -0.856537 -0.146745 -0.452178 0.062 Uiso 1 1 calc R U . . .
C21 C -0.88234(11) -0.12804(11) -0.34641(13) 0.0617(6) Uani 1 1 d . U . . .
C22 C -0.88466(10) -0.33223(12) -0.17036(12) 0.0598(6) Uani 1 1 d . U . . .
H22 H -0.857315 -0.320683 -0.194171 0.072 Uiso 1 1 calc R U . . .
C23 C -0.93779(10) -0.33513(12) -0.18781(11) 0.0573(6) Uani 1 1 d . U . . .
H23 H -0.946372 -0.326106 -0.223761 0.069 Uiso 1 1 calc R U . . .
C24 C -0.97733(11) -0.35080(12) -0.15367(11) 0.0586(6) Uani 1 1 d . U . . .
C25 C -0.96620(12) -0.36165(14) -0.10028(12) 0.0665(7) Uani 1 1 d . U . . .
H25 H -0.994108 -0.370781 -0.076090 0.080 Uiso 1 1 calc R U . . .
C26 C -0.91308(12) -0.35885(14) -0.08289(11) 0.0651(7) Uani 1 1 d . U . . .
H26 H -0.905101 -0.365658 -0.046317 0.078 Uiso 1 1 calc R U . . .
C27 C -0.92116(9) -0.44738(9) -0.36377(9) 0.0442(4) Uani 1 1 d . U . . .
H27 H -0.936378 -0.459721 -0.331157 0.053 Uiso 1 1 calc R U . . .
C28 C -0.68483(10) -0.17506(10) -0.50659(12) 0.0559(6) Uani 1 1 d . U . . .
H28 H -0.653881 -0.196660 -0.501792 0.067 Uiso 1 1 calc R U . . .
C29 C -1.08113(12) -0.25065(12) -0.22134(13) 0.0654(7) Uani 1 1 d . U . . .
H29 H -1.086650 -0.234584 -0.187301 0.078 Uiso 1 1 calc R U . . .
C30 C -1.03218(10) -0.35720(12) -0.17600(11) 0.0569(6) Uani 1 1 d . U . . .
H30 H -1.035732 -0.360290 -0.213756 0.068 Uiso 1 1 calc R U . . .
C31 C -0.92639(8) -0.53709(9) -0.39030(9) 0.0434(4) Uani 1 1 d . U . . .
H31 H -0.955240 -0.538885 -0.362582 0.052 Uiso 1 1 calc R U . . .
C32 C -0.55830(10) -0.05384(11) -0.56413(10) 0.0535(6) Uani 1 1 d . U . . .
H32A H -0.547462 -0.019261 -0.548040 0.064 Uiso 1 1 calc R U . . .
H32B H -0.529190 -0.079986 -0.557705 0.064 Uiso 1 1 calc R U . . .
C33 C -0.56605(12) -0.04662(11) -0.62418(11) 0.0596(6) Uani 1 1 d . U . . .
H33A H -0.591592 -0.016961 -0.630539 0.072 Uiso 1 1 calc R U . . .
H33B H -0.531415 -0.036612 -0.640675 0.072 Uiso 1 1 calc R U . . .
C34 C -0.58681(11) -0.09658(12) -0.65053(11) 0.0587(6) Uani 1 1 d . U . . .
H34A H -0.559443 -0.125142 -0.647832 0.070 Uiso 1 1 calc R U . . .
H34B H -0.593216 -0.089394 -0.688999 0.070 Uiso 1 1 calc R U . . .
C35 C -0.63890(11) -0.11591(12) -0.62458(10) 0.0587(6) Uani 1 1 d . U . . .
H35A H -0.667445 -0.089077 -0.630713 0.070 Uiso 1 1 calc R U . . .
H35B H -0.650221 -0.149945 -0.641486 0.070 Uiso 1 1 calc R U . . .
C36 C -0.63161(10) -0.12448(10) -0.56449(10) 0.0512(5) Uani 1 1 d . U . . .
H36 H -0.606347 -0.154937 -0.558299 0.061 Uiso 1 1 calc R U . . .
C37 C -1.12428(10) -0.36742(12) -0.17792(12) 0.0577(6) Uani 1 1 d . U . . .
H37 H -1.116698 -0.390054 -0.210083 0.069 Uiso 1 1 calc R U . . .
C38 C -1.14699(10) -0.31315(12) -0.19650(11) 0.0598(6) Uani 1 1 d . U . . .
H38 H -1.151636 -0.288741 -0.165095 0.072 Uiso 1 1 calc R U . . .
C39 C -1.20101(10) -0.32233(14) -0.22417(14) 0.0697(8) Uani 1 1 d . U . . .
H39A H -1.216192 -0.287357 -0.235054 0.084 Uiso 1 1 calc R U . . .
H39B H -1.195372 -0.343908 -0.256950 0.084 Uiso 1 1 calc R U . . .
C40 C -1.24083(10) -0.35110(14) -0.18774(14) 0.0724(8) Uani 1 1 d . U . . .
H40A H -1.248239 -0.328905 -0.155726 0.087 Uiso 1 1 calc R U . . .
H40B H -1.274985 -0.356856 -0.207043 0.087 Uiso 1 1 calc R U . . .
C41 C -1.21754(10) -0.40435(13) -0.17087(15) 0.0722(8) Uani 1 1 d . U . . .
H41A H -1.212073 -0.427106 -0.202879 0.087 Uiso 1 1 calc R U . . .
H41B H -1.243046 -0.422898 -0.146832 0.087 Uiso 1 1 calc R U . . .
C42 C -1.16423(11) -0.39670(13) -0.14199(12) 0.0649(7) Uani 1 1 d . U . . .
H42A H -1.149473 -0.432074 -0.131823 0.078 Uiso 1 1 calc R U . . .
H42B H -1.170022 -0.375785 -0.108803 0.078 Uiso 1 1 calc R U . . .

loop_
_atom_site_aniso_label
_atom_site_aniso_U_11
_atom_site_aniso_U_22
_atom_site_aniso_U_33
_atom_site_aniso_U_23
_atom_site_aniso_U_13
_atom_site_aniso_U_12
Cl1 0.1028(11) 0.0953(10) 0.205(2) 0.0364(13) 0.000 0.000
Cl2 0.1298(18) 0.0921(13) 0.1084(15) 0.0065(11) -0.0144(14) 0.0138(13)
C43 0.074(4) 0.062(3) 0.116(6) -0.008(5) -0.004(4) -0.010(3)
N1 0.0443(10) 0.0616(12) 0.0620(12) 0.0040(10) 0.0124(9) 0.0006(9)
N2 0.0517(11) 0.0730(14) 0.0605(12) 0.0066(11) 0.0041(9) 0.0038(10)
N3 0.0448(9) 0.0462(9) 0.0441(9) 0.0003(7) -0.0042(7) -0.0014(7)
N4 0.0475(10) 0.0518(10) 0.0511(10) -0.0033(8) 0.0043(8) -0.0122(8)
C1 0.0477(12) 0.0491(12) 0.0660(14) 0.0095(10) 0.0057(10) -0.0160(9)
C2 0.0555(13) 0.0528(13) 0.0652(14) 0.0032(11) 0.0058(11) -0.0189(11)
C3 0.0586(14) 0.0478(12) 0.0693(15) 0.0019(11) 0.0108(12) -0.0095(10)
C4 0.090(2) 0.0687(18) 0.0777(19) -0.0149(15) 0.0210(17) -0.0336(16)
C5 0.106(3) 0.0694(18) 0.087(2) -0.0264(17) 0.039(2) -0.0316(19)
C6 0.0621(15) 0.0541(13) 0.0678(16) -0.0029(12) 0.0127(12) -0.0069(11)
C7 0.0471(12) 0.0554(13) 0.0668(15) 0.0018(11) 0.0084(11) -0.0010(10)
C8 0.0507(12) 0.0506(12) 0.0605(14) 0.0030(10) 0.0065(10) -0.0025(10)
C9 0.0405(10) 0.0484(11) 0.0580(13) 0.0070(9) 0.0047(9) -0.0092(9)
C10 0.0557(13) 0.0466(11) 0.0560(13) 0.0002(10) -0.0011(10) -0.0099(10)
C11 0.0555(12) 0.0478(11) 0.0461(11) 0.0036(9) -0.0031(9) -0.0108(10)
C12 0.0414(10) 0.0466(11) 0.0493(11) 0.0027(9) -0.0005(8) -0.0050(8)
C13 0.0489(11) 0.0538(12) 0.0485(11) 0.0032(9) 0.0040(9) 0.0006(9)
C14 0.0494(12) 0.0572(13) 0.0508(12) 0.0096(10) 0.0073(9) -0.0039(10)
C15 0.0446(11) 0.0509(12) 0.0716(15) 0.0104(11) 0.0054(11) -0.0114(9)
C16 0.0505(13) 0.0539(14) 0.101(2) 0.0253(14) 0.0077(14) -0.0080(11)
C17 0.0485(13) 0.0578(14) 0.093(2) 0.0198(14) 0.0083(13) -0.0037(11)
C18 0.0457(11) 0.0493(12) 0.0725(15) 0.0080(11) 0.0082(11) -0.0119(9)
C19 0.0496(12) 0.0492(12) 0.0594(13) 0.0061(10) 0.0039(10) -0.0097(9)
C20 0.0473(12) 0.0467(11) 0.0612(13) 0.0065(10) 0.0067(10) -0.0083(9)
C21 0.0583(14) 0.0511(13) 0.0757(17) 0.0038(12) 0.0083(12) -0.0127(11)
C22 0.0451(12) 0.0725(16) 0.0619(15) 0.0040(12) -0.0069(10) -0.0059(11)
C23 0.0469(12) 0.0743(16) 0.0506(13) 0.0031(11) -0.0092(10) -0.0024(11)
C24 0.0514(13) 0.0703(15) 0.0542(13) -0.0031(11) -0.0069(10) 0.0002(11)
C25 0.0518(13) 0.091(2) 0.0568(14) -0.0007(14) 0.0015(11) -0.0018(13)
C26 0.0592(14) 0.0862(19) 0.0500(13) -0.0038(13) -0.0099(11) 0.0022(14)
C27 0.0427(10) 0.0462(11) 0.0436(10) 0.0007(8) -0.0017(8) -0.0033(8)
C28 0.0468(11) 0.0492(12) 0.0716(15) 0.0000(11) 0.0080(11) -0.0115(9)
C29 0.0625(15) 0.0690(16) 0.0647(16) -0.0040(13) 0.0197(13) -0.0005(13)
C30 0.0454(12) 0.0712(16) 0.0541(13) 0.0028(12) -0.0010(10) 0.0008(11)
C31 0.0409(10) 0.0456(10) 0.0437(10) -0.0051(8) -0.0027(8) 0.0009(8)
C32 0.0500(12) 0.0560(13) 0.0546(12) -0.0087(10) 0.0104(10) -0.0142(10)
C33 0.0644(15) 0.0556(13) 0.0589(14) -0.0012(11) 0.0143(11) -0.0152(12)
C34 0.0548(13) 0.0677(15) 0.0537(13) -0.0108(11) 0.0110(11) -0.0140(12)
C35 0.0503(12) 0.0728(16) 0.0531(13) -0.0090(11) 0.0038(10) -0.0165(11)
C36 0.0481(12) 0.0491(12) 0.0565(13) -0.0045(10) 0.0049(10) -0.0106(9)
C37 0.0394(11) 0.0703(15) 0.0635(14) 0.0038(12) 0.0087(10) -0.0016(10)
C38 0.0480(12) 0.0720(16) 0.0594(14) 0.0039(12) 0.0166(11) 0.0078(12)
C39 0.0440(12) 0.085(2) 0.0806(19) 0.0205(16) 0.0182(12) 0.0093(13)
C40 0.0373(11) 0.092(2) 0.088(2) 0.0207(17) 0.0209(12) 0.0075(12)
C41 0.0409(12) 0.0737(18) 0.102(2) 0.0092(16) 0.0220(13) -0.0014(12)
C42 0.0513(13) 0.0749(17) 0.0686(16) 0.0152(14) 0.0151(12) 0.0085(12)

loop_
_atom_type_symbol
_atom_type_description
_atom_type_scat_dispersion_real
_atom_type_scat_dispersion_imag
_atom_type_scat_source
C C 0.0181 0.0091 'International Tables Vol C Tables 4.2.6.8 and 6.1.1.4'
H H 0.0000 0.0000 'International Tables Vol C Tables 4.2.6.8 and 6.1.1.4'
Cl Cl 0.3639 0.7018 'International Tables Vol C Tables 4.2.6.8 and 6.1.1.4'
N N 0.0311 0.0180 'International Tables Vol C Tables 4.2.6.8 and 6.1.1.4'

loop_
_geom_angle_atom_site_label_1
_geom_angle_atom_site_label_2
_geom_angle_atom_site_label_3
_geom_angle
_geom_angle_site_symmetry_1
_geom_angle_site_symmetry_3
_geom_angle_publ_flag
Cl1 C43 H43A 109.4 . . ?
Cl1 C43 H43B 109.4 . . ?
Cl2 C43 Cl1 111.2(4) . . ?
Cl2 C43 H43A 109.4 . . ?
Cl2 C43 H43B 109.4 . . ?
H43A C43 H43B 108.0 . . ?
C29 N1 C38 120.1(2) . . ?
C30 N2 C37 116.0(2) . . ?
C27 N3 C31 116.74(18) . . ?
C28 N4 C36 117.2(2) . . ?
C2 C1 C9 122.9(2) . . ?
C2 C1 C15 124.1(2) . . ?
C9 C1 C15 113.0(2) . . ?
C1 C2 C3 123.2(2) . . ?
C1 C2 C21 121.1(2) . . ?
C3 C2 C21 115.6(2) . . ?
C4 C3 C2 120.5(3) . . ?
C8 C3 C2 122.2(3) . . ?
C8 C3 C4 117.3(3) . . ?
C3 C4 H4 119.2 . . ?
C5 C4 C3 121.7(3) . . ?
C5 C4 H4 119.2 . . ?
C4 C5 H5 119.7 . . ?
C4 C5 C6 120.5(3) . . ?
C6 C5 H5 119.7 . . ?
C5 C6 C7 118.6(3) . . ?
C5 C6 C29 120.6(3) . . ?
C7 C6 C29 120.4(3) . . ?
C6 C7 H7 119.5 . . ?
C8 C7 C6 121.0(3) . . ?
C8 C7 H7 119.5 . . ?
C3 C8 H8 119.7 . . ?
C7 C8 C3 120.6(3) . . ?
C7 C8 H8 119.7 . . ?
C10 C9 C1 121.5(2) . . ?
C10 C9 C14 118.3(2) . . ?
C14 C9 C1 120.2(2) . . ?
C9 C10 H10 119.9 . . ?
C11 C10 C9 120.3(2) . . ?
C11 C10 H10 119.9 . . ?
C10 C11 H11 119.5 . . ?
C12 C11 C10 121.0(2) . . ?
C12 C11 H11 119.5 . . ?
C11 C12 C13 118.8(2) . . ?
C11 C12 C27 118.5(2) . . ?
C13 C12 C27 122.8(2) . . ?
C12 C13 H13 119.8 . . ?
C14 C13 C12 120.4(2) . . ?
C14 C13 H13 119.8 . . ?
C9 C14 H14 119.4 . . ?
C13 C14 C9 121.1(2) . . ?
C13 C14 H14 119.4 . . ?
C16 C15 C1 119.1(2) . . ?
C16 C15 C20 119.4(2) . . ?
C20 C15 C1 121.5(2) . . ?
C15 C16 H16 120.0 . . ?
C15 C16 C17 120.1(3) . . ?
C17 C16 H16 120.0 . . ?
C16 C17 H17 119.3 . . ?
C18 C17 C16 121.3(3) . . ?
C18 C17 H17 119.3 . . ?
C17 C18 C19 118.9(2) . . ?
C17 C18 C28 119.8(2) . . ?
C19 C18 C28 121.3(2) . . ?
C18 C19 H19 120.1 . . ?
C20 C19 C18 119.8(2) . . ?
C20 C19 H19 120.1 . . ?
C15 C20 H20 119.7 . . ?
C19 C20 C15 120.5(2) . . ?
C19 C20 H20 119.7 . . ?
C22 C21 C2 120.4(3) 7_445 . ?
C26 C21 C2 120.9(3) 7_445 . ?
C26 C21 C22 118.7(2) 7_445 7_445 ?
C21 C22 H22 120.2 6_454 . ?
C23 C22 C21 119.7(3) . 6_454 ?
C23 C22 H22 120.2 . . ?
C22 C23 H23 119.7 . . ?
C24 C23 C22 120.5(2) . . ?
C24 C23 H23 119.7 . . ?
C23 C24 C25 120.8(2) . . ?
C23 C24 C30 117.6(2) . . ?
C25 C24 C30 121.6(3) . . ?
C24 C25 H25 120.7 . . ?
C24 C25 C26 118.6(3) . . ?
C26 C25 H25 120.7 . . ?
C21 C26 C25 121.5(3) 6_454 . ?
C21 C26 H26 119.3 6_454 . ?
C25 C26 H26 119.3 . . ?
N3 C27 C12 122.6(2) . . ?
N3 C27 H27 118.7 . . ?
C12 C27 H27 118.7 . . ?
N4 C28 C18 121.9(2) . . ?
N4 C28 H28 119.0 . . ?
C18 C28 H28 119.0 . . ?
N1 C29 C6 122.1(3) . . ?
N1 C29 H29 119.0 . . ?
C6 C29 H29 119.0 . . ?
N2 C30 C24 124.4(3) . . ?
N2 C30 H30 117.8 . . ?
C24 C30 H30 117.8 . . ?
N3 C31 H31 109.1 . . ?
N3 C31 C32 108.72(18) . 6_454 ?
N3 C31 C36 109.15(18) . 6_454 ?
C32 C31 H31 109.1 6_454 . ?
C32 C31 C36 111.52(18) 6_454 6_454 ?
C36 C31 H31 109.1 6_454 . ?
C31 C32 H32A 109.3 7_445 . ?
C31 C32 H32B 109.3 7_445 . ?
H32A C32 H32B 108.0 . . ?
C33 C32 C31 111.5(2) . 7_445 ?
C33 C32 H32A 109.3 . . ?
C33 C32 H32B 109.3 . . ?
C32 C33 H33A 109.2 . . ?
C32 C33 H33B 109.2 . . ?
H33A C33 H33B 107.9 . . ?
C34 C33 C32 112.1(2) . . ?
C34 C33 H33A 109.2 . . ?
C34 C33 H33B 109.2 . . ?
C33 C34 H34A 109.3 . . ?
C33 C34 H34B 109.3 . . ?
C33 C34 C35 111.7(2) . . ?
H34A C34 H34B 107.9 . . ?
C35 C34 H34A 109.3 . . ?
C35 C34 H34B 109.3 . . ?
C34 C35 H35A 109.4 . . ?
C34 C35 H35B 109.4 . . ?
H35A C35 H35B 108.0 . . ?
C36 C35 C34 111.0(2) . . ?
C36 C35 H35A 109.4 . . ?
C36 C35 H35B 109.4 . . ?
N4 C36 C31 107.78(19) . 7_445 ?
N4 C36 C35 109.3(2) . . ?
N4 C36 H36 109.5 . . ?
C31 C36 H36 109.5 7_445 . ?
C35 C36 C31 111.3(2) . 7_445 ?
C35 C36 H36 109.5 . . ?
N2 C37 H37 109.0 . . ?
N2 C37 C38 109.6(2) . . ?
N2 C37 C42 109.4(2) . . ?
C38 C37 H37 109.0 . . ?
C42 C37 H37 109.0 . . ?
C42 C37 C38 110.9(2) . . ?
N1 C38 C37 108.7(2) . . ?
N1 C38 H38 110.0 . . ?
N1 C38 C39 108.9(2) . . ?
C37 C38 H38 110.0 . . ?
C39 C38 C37 109.2(2) . . ?
C39 C38 H38 110.0 . . ?
C38 C39 H39A 109.2 . . ?
C38 C39 H39B 109.2 . . ?
H39A C39 H39B 107.9 . . ?
C40 C39 C38 112.0(3) . . ?
C40 C39 H39A 109.2 . . ?
C40 C39 H39B 109.2 . . ?
C39 C40 H40A 109.8 . . ?
C39 C40 H40B 109.8 . . ?
H40A C40 H40B 108.3 . . ?
C41 C40 C39 109.2(2) . . ?
C41 C40 H40A 109.8 . . ?
C41 C40 H40B 109.8 . . ?
C40 C41 H41A 109.5 . . ?
C40 C41 H41B 109.5 . . ?
C40 C41 C42 110.9(3) . . ?
H41A C41 H41B 108.0 . . ?
C42 C41 H41A 109.5 . . ?
C42 C41 H41B 109.5 . . ?
C37 C42 H42A 109.5 . . ?
C37 C42 H42B 109.5 . . ?
C41 C42 C37 110.6(2) . . ?
C41 C42 H42A 109.5 . . ?
C41 C42 H42B 109.5 . . ?
H42A C42 H42B 108.1 . . ?

loop_
_geom_bond_atom_site_label_1
_geom_bond_atom_site_label_2
_geom_bond_distance
_geom_bond_site_symmetry_2
_geom_bond_publ_flag
Cl1 C43 1.755(7) . ?
Cl2 C43 1.742(7) . ?
C43 H43A 0.9900 . ?
C43 H43B 0.9900 . ?
N1 C29 1.255(4) . ?
N1 C38 1.456(3) . ?
N2 C30 1.254(3) . ?
N2 C37 1.472(4) . ?
N3 C27 1.280(3) . ?
N3 C31 1.466(3) . ?
N4 C28 1.274(3) . ?
N4 C36 1.459(3) . ?
C1 C2 1.344(4) . ?
C1 C9 1.499(3) . ?
C1 C15 1.510(3) . ?
C2 C3 1.493(4) . ?
C2 C21 1.505(3) . ?
C3 C4 1.403(4) . ?
C3 C8 1.400(4) . ?
C4 H4 0.9500 . ?
C4 C5 1.368(5) . ?
C5 H5 0.9500 . ?
C5 C6 1.387(5) . ?
C6 C7 1.390(4) . ?
C6 C29 1.485(4) . ?
C7 H7 0.9500 . ?
C7 C8 1.380(4) . ?
C8 H8 0.9500 . ?
C9 C10 1.397(3) . ?
C9 C14 1.401(4) . ?
C10 H10 0.9500 . ?
C10 C11 1.392(3) . ?
C11 H11 0.9500 . ?
C11 C12 1.386(3) . ?
C12 C13 1.401(3) . ?
C12 C27 1.460(3) . ?
C13 H13 0.9500 . ?
C13 C14 1.378(4) . ?
C14 H14 0.9500 . ?
C15 C16 1.382(4) . ?
C15 C20 1.400(3) . ?
C16 H16 0.9500 . ?
C16 C17 1.389(4) . ?
C17 H17 0.9500 . ?
C17 C18 1.386(4) . ?
C18 C19 1.404(4) . ?
C18 C28 1.489(3) . ?
C19 H19 0.9500 . ?
C19 C20 1.392(3) . ?
C20 H20 0.9500 . ?
C21 C22 1.399(4) 7_445 ?
C21 C26 1.380(4) 7_445 ?
C22 H22 0.9500 . ?
C22 C23 1.398(3) . ?
C23 H23 0.9500 . ?
C23 C24 1.362(4) . ?
C24 C25 1.388(4) . ?
C24 C30 1.487(3) . ?
C25 H25 0.9500 . ?
C25 C26 1.397(4) . ?
C26 H26 0.9500 . ?
C27 H27 0.9500 . ?
C28 H28 0.9500 . ?
C29 H29 0.9500 . ?
C30 H30 0.9500 . ?
C31 H31 1.0000 . ?
C31 C32 1.532(3) 6_454 ?
C31 C36 1.543(3) 6_454 ?
C32 H32A 0.9900 . ?
C32 H32B 0.9900 . ?
C32 C33 1.522(4) . ?
C33 H33A 0.9900 . ?
C33 H33B 0.9900 . ?
C33 C34 1.502(4) . ?
C34 H34A 0.9900 . ?
C34 H34B 0.9900 . ?
C34 C35 1.531(3) . ?
C35 H35A 0.9900 . ?
C35 H35B 0.9900 . ?
C35 C36 1.527(4) . ?
C36 H36 1.0000 . ?
C37 H37 1.0000 . ?
C37 C38 1.540(4) . ?
C37 C42 1.528(4) . ?
C38 H38 1.0000 . ?
C38 C39 1.532(4) . ?
C39 H39A 0.9900 . ?
C39 H39B 0.9900 . ?
C39 C40 1.527(4) . ?
C40 H40A 0.9900 . ?
C40 H40B 0.9900 . ?
C40 C41 1.511(4) . ?
C41 H41A 0.9900 . ?
C41 H41B 0.9900 . ?
C41 C42 1.526(4) . ?
C42 H42A 0.9900 . ?
C42 H42B 0.9900 . ?

loop_
_geom_torsion_atom_site_label_1
_geom_torsion_atom_site_label_2
_geom_torsion_atom_site_label_3
_geom_torsion_atom_site_label_4
_geom_torsion
_geom_torsion_site_symmetry_1
_geom_torsion_site_symmetry_2
_geom_torsion_site_symmetry_3
_geom_torsion_site_symmetry_4
_geom_torsion_publ_flag
N1 C38 C39 C40 175.5(3) . . . . ?
N2 C37 C38 N1 64.9(3) . . . . ?
N2 C37 C38 C39 -176.5(2) . . . . ?
N2 C37 C42 C41 177.8(2) . . . . ?
C1 C2 C3 C4 137.2(3) . . . . ?
C1 C2 C3 C8 -42.1(4) . . . . ?
C1 C2 C21 C22 -48.5(4) . . . 7_445 ?
C1 C2 C21 C26 129.8(3) . . . 7_445 ?
C1 C9 C10 C11 176.6(2) . . . . ?
C1 C9 C14 C13 -178.2(2) . . . . ?
C1 C15 C16 C17 179.6(3) . . . . ?
C1 C15 C20 C19 179.1(2) . . . . ?
C2 C1 C9 C10 -51.5(4) . . . . ?
C2 C1 C9 C14 129.2(3) . . . . ?
C2 C1 C15 C16 135.0(3) . . . . ?
C2 C1 C15 C20 -46.2(4) . . . . ?
C2 C3 C4 C5 -174.0(4) . . . . ?
C2 C3 C8 C7 173.8(3) . . . . ?
C3 C2 C21 C22 128.7(3) . . . 7_445 ?
C3 C2 C21 C26 -53.0(4) . . . 7_445 ?
C3 C4 C5 C6 -1.9(7) . . . . ?
C4 C3 C8 C7 -5.5(4) . . . . ?
C4 C5 C6 C7 -1.5(6) . . . . ?
C4 C5 C6 C29 172.2(4) . . . . ?
C5 C6 C7 C8 1.2(5) . . . . ?
C5 C6 C29 N1 -169.8(4) . . . . ?
C6 C7 C8 C3 2.4(4) . . . . ?
C7 C6 C29 N1 3.7(5) . . . . ?
C8 C3 C4 C5 5.3(6) . . . . ?
C9 C1 C2 C3 -7.2(4) . . . . ?
C9 C1 C2 C21 169.8(3) . . . . ?
C9 C1 C15 C16 -43.3(4) . . . . ?
C9 C1 C15 C20 135.4(3) . . . . ?
C9 C10 C11 C12 2.7(4) . . . . ?
C10 C9 C14 C13 2.5(3) . . . . ?
C10 C11 C12 C13 0.4(4) . . . . ?
C10 C11 C12 C27 -178.8(2) . . . . ?
C11 C12 C13 C14 -2.1(3) . . . . ?
C11 C12 C27 N3 -161.4(2) . . . . ?
C12 C13 C14 C9 0.6(4) . . . . ?
C13 C12 C27 N3 19.4(3) . . . . ?
C14 C9 C10 C11 -4.1(4) . . . . ?
C15 C1 C2 C3 174.7(3) . . . . ?
C15 C1 C2 C21 -8.4(4) . . . . ?
C15 C1 C9 C10 126.9(3) . . . . ?
C15 C1 C9 C14 -52.4(3) . . . . ?
C15 C16 C17 C18 0.1(5) . . . . ?
C16 C15 C20 C19 -2.1(4) . . . . ?
C16 C17 C18 C19 0.3(5) . . . . ?
C16 C17 C18 C28 178.2(3) . . . . ?
C17 C18 C19 C20 -1.6(4) . . . . ?
C17 C18 C28 N4 -179.5(3) . . . . ?
C18 C19 C20 C15 2.5(4) . . . . ?
C19 C18 C28 N4 -1.6(4) . . . . ?
C20 C15 C16 C17 0.8(5) . . . . ?
C21 C2 C3 C4 -40.0(4) . . . . ?
C21 C2 C3 C8 140.7(3) . . . . ?
C21 C22 C23 C24 1.1(5) 6_454 . . . ?
C22 C23 C24 C25 3.2(5) . . . . ?
C22 C23 C24 C30 -175.2(3) . . . . ?
C23 C24 C25 C26 -3.3(5) . . . . ?
C23 C24 C30 N2 -162.3(3) . . . . ?
C24 C25 C26 C21 -1.0(5) . . . 6_454 ?
C25 C24 C30 N2 19.3(5) . . . . ?
C27 N3 C31 C32 149.1(2) . . . 6_454 ?
C27 N3 C31 C36 -89.0(2) . . . 6_454 ?
C27 C12 C13 C14 177.1(2) . . . . ?
C28 N4 C36 C31 -103.2(3) . . . 7_445 ?
C28 N4 C36 C35 135.8(2) . . . . ?
C28 C18 C19 C20 -179.5(2) . . . . ?
C29 N1 C38 C37 -106.2(3) . . . . ?
C29 N1 C38 C39 135.0(3) . . . . ?
C29 C6 C7 C8 -172.5(3) . . . . ?
C30 N2 C37 C38 -87.7(3) . . . . ?
C30 N2 C37 C42 150.5(3) . . . . ?
C30 C24 C25 C26 175.1(3) . . . . ?
C31 N3 C27 C12 174.5(2) . . . . ?
C31 C32 C33 C34 -54.5(3) 7_445 . . . ?
C32 C33 C34 C35 55.7(3) . . . . ?
C33 C34 C35 C36 -55.8(3) . . . . ?
C34 C35 C36 N4 173.5(2) . . . . ?
C34 C35 C36 C31 54.7(3) . . . 7_445 ?
C36 N4 C28 C18 172.2(2) . . . . ?
C37 N2 C30 C24 -177.7(3) . . . . ?
C37 C38 C39 C40 57.0(3) . . . . ?
C38 N1 C29 C6 173.3(3) . . . . ?
C38 C37 C42 C41 56.8(3) . . . . ?
C38 C39 C40 C41 -58.6(4) . . . . ?
C39 C40 C41 C42 58.3(4) . . . . ?
C40 C41 C42 C37 -58.3(3) . . . . ?
C42 C37 C38 N1 -174.2(2) . . . . ?
C42 C37 C38 C39 -55.6(3) . . . . ?

loop_
_smtbx_masks_void_nr
_smtbx_masks_void_average_x
_smtbx_masks_void_average_y
_smtbx_masks_void_average_z
_smtbx_masks_void_volume
_smtbx_masks_void_count_electrons
_smtbx_masks_void_content
1 -0.532 -0.918 0.987 6617.7 1481.2 ?
2 -0.008 0.400 0.296 7.4 0.5 ?
3 0.008 0.400 0.704 7.4 0.5 ?
4 0.008 0.600 0.296 7.4 0.5 ?
5 -0.008 0.600 0.704 7.4 0.5 ?
6 0.296 0.008 0.600 7.4 0.5 ?
7 0.296 0.992 0.400 7.4 0.5 ?
8 0.400 0.296 0.992 7.4 0.5 ?
9 0.400 0.704 0.008 7.4 0.5 ?
10 0.600 0.296 0.008 7.4 0.5 ?
11 0.600 0.704 0.992 7.4 0.5 ?
12 0.704 0.008 0.400 7.4 0.5 ?
13 0.704 0.992 0.600 7.4 0.5 ?
